data_2211790
loop_
_publ_author_name
'Masci, Bernardo'
'Thu\'ery, Pierre'

_publ_section_title
;
 2,2'-Iminobis(ethanaminium)
 (<i>p</i>-methyldihomooxacalix[4]arene)dioxouranium methanol disolvate
 monohydrate
;
_journal_coeditor_code DN2099
_journal_issue 1
_journal_name_full 'Acta Crystallographica Section E'
_journal_page_first m59
_journal_page_last m61
_journal_paper_doi 10.1107/S1600536806051580
_journal_volume 63
_journal_year 2007
_chemical_formula_iupac '(C4 H15 N3) [U O2 (C33 H30 O5)], 2C H4 O, H2 O'
_chemical_formula_moiety 'C4 H15 N3 2+, C33 H30 O7 U 2-, 2(C H4 O), H2 O '
_chemical_formula_sum 'C39 H55 N3 O10 U'
_chemical_formula_weight 963.89
_chemical_name_systematic
;
diethylenetriamine(2+) (<i>p</i>-methyldihomooxacalix[4]arene)dioxouranium
methanol disolvate monohydrate
;
_space_group_IT_number 14
_symmetry_cell_setting monoclinic
_symmetry_space_group_name_Hall '-P 2yn'
_symmetry_space_group_name_H-M 'P 1 21/n 1'
_atom_sites_solution_hydrogens geom
_atom_sites_solution_primary direct
_atom_sites_solution_secondary difmap
_audit_creation_method SHELXL-97
_cell_angle_alpha 90.00
_cell_angle_beta 105.441(2)
_cell_angle_gamma 90.00
_cell_formula_units_Z 4
_cell_length_a 11.9895(4)
_cell_length_b 16.2079(3)
_cell_length_c 21.2475(6)
_cell_measurement_reflns_used 131799
_cell_measurement_temperature 100(2)
_cell_measurement_theta_max 25.68
_cell_measurement_theta_min 2.16
_cell_volume 3979.88(19)
_computing_cell_refinement 'HKL2000 (Otwinowski & Minor, 1997)'
_computing_data_collection 'COLLECT (Nonius, 1998)'
_computing_data_reduction HKL2000
_computing_molecular_graphics 'SHELXTL (Bruker, 1999)'
_computing_publication_material 'SHELXTL (Bruker, 1999) and PLATON (Spek, 2003)'
_computing_structure_refinement 'SHELXL97 (Sheldrick, 1997)'
_computing_structure_solution 'SHELXS97 (Sheldrick, 1997)'
_diffrn_ambient_temperature 100(2)
_diffrn_measured_fraction_theta_full 0.999
_diffrn_measured_fraction_theta_max 0.999
_diffrn_measurement_device_type 'Nonius KappaCCD area-detector'
_diffrn_measurement_method 'two \f and four \w scans with 2\% steps'
_diffrn_radiation_monochromator graphite
_diffrn_radiation_source 'fine-focus sealed tube'
_diffrn_radiation_type MoK\a
_diffrn_radiation_wavelength 0.71073
_diffrn_reflns_av_R_equivalents 0.0294
_diffrn_reflns_av_sigmaI/netI 0.0365
_diffrn_reflns_limit_h_max 14
_diffrn_reflns_limit_h_min -14
_diffrn_reflns_limit_k_max 19
_diffrn_reflns_limit_k_min -19
_diffrn_reflns_limit_l_max 25
_diffrn_reflns_limit_l_min -25
_diffrn_reflns_number 131799
_diffrn_reflns_theta_full 25.68
_diffrn_reflns_theta_max 25.68
_diffrn_reflns_theta_min 2.16
_diffrn_standards_decay_% 0
_diffrn_standards_interval_time 0
_diffrn_standards_number 0
_exptl_absorpt_coefficient_mu 4.137
_exptl_absorpt_correction_T_max 0.749
_exptl_absorpt_correction_T_min 0.528
_exptl_absorpt_correction_type multi-scan
_exptl_absorpt_process_details '(SCALEPACK; Otwinowski & Minor, 1997)'
_exptl_crystal_colour 'translucent light orange'
_exptl_crystal_density_diffrn 1.609
_exptl_crystal_density_method 'not measured'
_exptl_crystal_description platelet
_exptl_crystal_F_000 1928
_exptl_crystal_size_max 0.21
_exptl_crystal_size_mid 0.15
_exptl_crystal_size_min 0.07
_refine_diff_density_max 0.510
_refine_diff_density_min -0.998
_refine_ls_extinction_method none
_refine_ls_goodness_of_fit_ref 1.030
_refine_ls_hydrogen_treatment constr
_refine_ls_matrix_type full
_refine_ls_number_parameters 484
_refine_ls_number_reflns 7565
_refine_ls_number_restraints 0
_refine_ls_restrained_S_all 1.030
_refine_ls_R_factor_all 0.0363
_refine_ls_R_factor_gt 0.0238
_refine_ls_shift/su_max 0.001
_refine_ls_shift/su_mean 0.000
_refine_ls_structure_factor_coef Fsqd
_refine_ls_weighting_details 'calc w=1/[\s^2^(Fo^2^)+(0.0321P)^2^] where P=(Fo^2^+2Fc^2^)/3'
_refine_ls_weighting_scheme calc
_refine_ls_wR_factor_gt 0.0553
_refine_ls_wR_factor_ref 0.0586
_reflns_number_gt 6173
_reflns_number_total 7565
_reflns_threshold_expression I>2\s(I)
_cod_data_source_file dn2099.cif
_cod_data_source_block I
_cod_original_sg_symbol_H-M 'P 21/n'
_cod_database_code 2211790
_cod_database_fobs_code 2211790

loop_
_symmetry_equiv_pos_as_xyz
'x, y, z'
'-x+1/2, y+1/2, -z+1/2'
'-x, -y, -z'
'x-1/2, -y-1/2, z-1/2'

loop_
_atom_site_type_symbol
_atom_site_label
_atom_site_fract_x
_atom_site_fract_y
_atom_site_fract_z
_atom_site_U_iso_or_equiv
_atom_site_adp_type
_atom_site_calc_flag
_atom_site_refinement_flags
_atom_site_occupancy
U U1 0.677598(9) 0.625673(7) 0.187022(5) 0.02124(5) Uani d . 1
O O1 0.76745(18) 0.67694(12) 0.11436(10) 0.0244(5) Uani d . 1
O O2 0.84197(18) 0.55225(12) 0.22779(10) 0.0223(5) Uani d . 1
O O3 0.62669(18) 0.55593(12) 0.26763(10) 0.0235(5) Uani d . 1
O O4 0.49581(18) 0.68030(12) 0.16470(10) 0.0236(5) Uani d . 1
O O5 0.62143(17) 0.82913(13) 0.13096(10) 0.0239(5) Uani d . 1
O O6 0.62086(18) 0.54278(12) 0.13122(10) 0.0258(5) Uani d . 1
O O7 0.73486(18) 0.70749(12) 0.24246(10) 0.0235(5) Uani d . 1
O O8 0.7838(2) 0.61700(15) -0.00367(12) 0.0403(6) Uani d . 1
H H8 0.7803 0.6346 0.0343 0.048 Uiso d R 1
O O9 0.35380(19) 0.58340(14) 0.07575(11) 0.0334(5) Uani d . 1
H H9 0.3951 0.6179 0.0998 0.040 Uiso d R 1
O O10 0.5316(2) 0.40786(14) 0.22347(11) 0.0339(5) Uani d . 1
H H10A 0.5563 0.4574 0.2467 0.041 Uiso d R 1
H H10B 0.5263 0.3778 0.2550 0.041 Uiso d R 1
N N1 0.8569(2) 0.81579(16) 0.38767(12) 0.0257(6) Uani d . 1
H H1 0.8392 0.7644 0.3722 0.031 Uiso d R 1
N N2 0.7175(2) 0.88604(15) 0.27099(12) 0.0252(6) Uani d . 1
H H2A 0.6917 0.8651 0.2315 0.030 Uiso d R 1
H H2B 0.7920 0.8792 0.2838 0.030 Uiso d R 1
H H2C 0.7052 0.9422 0.2686 0.030 Uiso d R 1
N N3 1.0640(2) 0.91990(17) 0.41588(13) 0.0293(6) Uani d . 1
H H3A 1.0233 0.9049 0.3719 0.035 Uiso d R 1
H H3B 1.1258 0.8968 0.4197 0.035 Uiso d R 1
H H3C 1.0837 0.9780 0.4164 0.035 Uiso d R 1
C C1 0.8010(3) 0.82014(19) 0.10236(14) 0.0223(7) Uani d . 1
C C2 0.8425(3) 0.74063(18) 0.12380(14) 0.0225(7) Uani d . 1
C C3 0.9620(3) 0.72857(19) 0.15209(14) 0.0230(7) Uani d . 1
C C4 1.0362(3) 0.79468(19) 0.15338(15) 0.0267(7) Uani d . 1
H H4 1.1150 0.7867 0.1715 0.032 Uiso calc R 1
C C5 0.9980(3) 0.8724(2) 0.12873(15) 0.0277(7) Uani d . 1
C C6 0.8786(3) 0.88410(19) 0.10475(15) 0.0255(7) Uani d . 1
H H6 0.8506 0.9361 0.0900 0.031 Uiso calc R 1
C C7 1.0807(3) 0.9425(2) 0.12823(19) 0.0374(8) Uani d . 1
H H7A 1.0633 0.9664 0.0854 0.056 Uiso calc R 1
H H7B 1.1586 0.9220 0.1398 0.056 Uiso calc R 1
H H7C 1.0726 0.9838 0.1592 0.056 Uiso calc R 1
C C8 1.0079(3) 0.64416(19) 0.17957(15) 0.0251(7) Uani d . 1
H H8A 0.9580 0.6017 0.1548 0.030 Uiso calc R 1
H H8B 1.0845 0.6364 0.1733 0.030 Uiso calc R 1
C C9 1.0149(3) 0.63286(19) 0.25192(15) 0.0241(7) Uani d . 1
C C10 0.9310(3) 0.58834(19) 0.27263(15) 0.0230(7) Uani d . 1
C C11 0.9375(3) 0.58201(19) 0.33982(15) 0.0239(7) Uani d . 1
C C12 1.0329(3) 0.61584(19) 0.38469(16) 0.0286(7) Uani d . 1
H H12 1.0388 0.6104 0.4290 0.034 Uiso calc R 1
C C13 1.1198(3) 0.6576(2) 0.36545(16) 0.0309(8) Uani d . 1
C C14 1.1078(3) 0.6666(2) 0.29893(16) 0.0303(8) Uani d . 1
H H14 1.1636 0.6961 0.2853 0.036 Uiso calc R 1
C C15 1.2258(3) 0.6895(3) 0.41522(17) 0.0434(10) Uani d . 1
H H15A 1.2840 0.6473 0.4249 0.065 Uiso calc R 1
H H15B 1.2053 0.7046 0.4544 0.065 Uiso calc R 1
H H15C 1.2552 0.7370 0.3979 0.065 Uiso calc R 1
C C16 0.8457(3) 0.53629(19) 0.36423(15) 0.0236(7) Uani d . 1
H H16A 0.8137 0.4931 0.3331 0.028 Uiso calc R 1
H H16B 0.8840 0.5096 0.4051 0.028 Uiso calc R 1
C C17 0.7455(3) 0.58680(19) 0.37518(15) 0.0228(7) Uani d . 1
C C18 0.6400(3) 0.59314(18) 0.32635(14) 0.0211(6) Uani d . 1
C C19 0.5463(3) 0.63793(18) 0.33831(15) 0.0245(7) Uani d . 1
C C20 0.5603(3) 0.67364(19) 0.39930(16) 0.0272(7) Uani d . 1
H H20 0.4990 0.7031 0.4074 0.033 Uiso calc R 1
C C21 0.6633(3) 0.66700(19) 0.44914(15) 0.0255(7) Uani d . 1
C C22 0.7544(3) 0.62394(18) 0.43542(15) 0.0243(7) Uani d . 1
H H22 0.8239 0.6198 0.4677 0.029 Uiso calc R 1
C C23 0.6756(3) 0.7049(2) 0.51545(16) 0.0343(8) Uani d . 1
H H23A 0.7199 0.7549 0.5191 0.052 Uiso calc R 1
H H23B 0.7145 0.6668 0.5487 0.052 Uiso calc R 1
H H23C 0.6004 0.7171 0.5208 0.052 Uiso calc R 1
C C24 0.4329(3) 0.64648(19) 0.28533(15) 0.0253(7) Uani d . 1
H H24A 0.4288 0.6033 0.2532 0.030 Uiso calc R 1
H H24B 0.3691 0.6384 0.3047 0.030 Uiso calc R 1
C C25 0.4187(3) 0.72948(19) 0.25111(15) 0.0233(7) Uani d . 1
C C26 0.4554(3) 0.74287(19) 0.19435(15) 0.0241(7) Uani d . 1
C C27 0.4500(3) 0.82311(19) 0.16759(15) 0.0223(7) Uani d . 1
C C28 0.4046(3) 0.88776(19) 0.19626(15) 0.0254(7) Uani d . 1
H H28 0.4017 0.9404 0.1785 0.031 Uiso calc R 1
C C29 0.3634(3) 0.87514(19) 0.25072(16) 0.0278(7) Uani d . 1
C C30 0.3722(3) 0.79603(19) 0.27682(15) 0.0259(7) Uani d . 1
H H30 0.3454 0.7871 0.3135 0.031 Uiso calc R 1
C C31 0.3158(3) 0.9456(2) 0.28258(17) 0.0336(8) Uani d . 1
H H31A 0.2439 0.9292 0.2906 0.050 Uiso calc R 1
H H31B 0.3031 0.9927 0.2541 0.050 Uiso calc R 1
H H31C 0.3702 0.9597 0.3232 0.050 Uiso calc R 1
C C32 0.4969(3) 0.8365(2) 0.10997(15) 0.0247(7) Uani d . 1
H H32A 0.4652 0.7957 0.0766 0.030 Uiso calc R 1
H H32B 0.4754 0.8909 0.0917 0.030 Uiso calc R 1
C C33 0.6730(3) 0.83217(19) 0.07704(14) 0.0234(7) Uani d . 1
H H33A 0.6570 0.8851 0.0551 0.028 Uiso calc R 1
H H33B 0.6404 0.7892 0.0458 0.028 Uiso calc R 1
C C34 0.7488(3) 0.85776(19) 0.38811(15) 0.0260(7) Uani d . 1
H H34A 0.7641 0.9154 0.3994 0.031 Uiso calc R 1
H H34B 0.7157 0.8327 0.4205 0.031 Uiso calc R 1
C C35 0.6652(3) 0.8507(2) 0.32137(16) 0.0270(7) Uani d . 1
H H35A 0.6459 0.7932 0.3115 0.032 Uiso calc R 1
H H35B 0.5944 0.8801 0.3208 0.032 Uiso calc R 1
C C36 0.9432(3) 0.8156(2) 0.45108(16) 0.0302(8) Uani d . 1
H H36A 1.0016 0.7742 0.4510 0.036 Uiso calc R 1
H H36B 0.9062 0.8014 0.4850 0.036 Uiso calc R 1
C C37 1.0001(3) 0.8992(2) 0.46540(15) 0.0280(7) Uani d . 1
H H37A 0.9416 0.9408 0.4646 0.034 Uiso calc R 1
H H37B 1.0534 0.8989 0.5087 0.034 Uiso calc R 1
C C38 0.8989(3) 0.6298(3) -0.0062(2) 0.0522(11) Uani d . 1
H H38A 0.9218 0.6853 0.0069 0.078 Uiso calc R 1
H H38B 0.9041 0.6209 -0.0500 0.078 Uiso calc R 1
H H38C 0.9490 0.5918 0.0227 0.078 Uiso calc R 1
C C39 0.2453(3) 0.5829(3) 0.0899(2) 0.0486(10) Uani d . 1
H H39A 0.2537 0.5599 0.1326 0.073 Uiso calc R 1
H H39B 0.1918 0.5501 0.0581 0.073 Uiso calc R 1
H H39C 0.2167 0.6383 0.0889 0.073 Uiso calc R 1

loop_
_atom_site_aniso_label
_atom_site_aniso_U_11
_atom_site_aniso_U_22
_atom_site_aniso_U_33
_atom_site_aniso_U_12
_atom_site_aniso_U_13
_atom_site_aniso_U_23
U1 0.02394(7) 0.01933(7) 0.01998(7) -0.00008(5) 0.00504(5) -0.00163(5)
O1 0.0246(11) 0.0253(11) 0.0233(11) -0.0018(9) 0.0064(9) 0.0005(9)
O2 0.0242(11) 0.0205(11) 0.0215(11) -0.0005(9) 0.0049(9) -0.0019(9)
O3 0.0286(12) 0.0210(11) 0.0215(11) -0.0046(9) 0.0078(9) -0.0020(9)
O4 0.0234(11) 0.0221(11) 0.0252(11) 0.0028(9) 0.0065(9) -0.0022(9)
O5 0.0199(11) 0.0324(12) 0.0186(11) 0.0003(9) 0.0035(9) -0.0020(9)
O6 0.0291(12) 0.0219(11) 0.0259(12) -0.0001(9) 0.0067(10) -0.0020(9)
O7 0.0279(12) 0.0200(11) 0.0229(11) 0.0008(9) 0.0074(9) -0.0005(9)
O8 0.0335(13) 0.0562(17) 0.0299(13) -0.0053(12) 0.0062(11) -0.0113(12)
O9 0.0263(12) 0.0367(13) 0.0360(13) -0.0015(11) 0.0062(10) -0.0104(11)
O10 0.0474(15) 0.0301(12) 0.0244(12) -0.0093(11) 0.0102(11) -0.0022(10)
N1 0.0277(15) 0.0221(13) 0.0262(14) 0.0014(11) 0.0050(12) 0.0003(11)
N2 0.0280(14) 0.0234(14) 0.0215(13) 0.0002(11) 0.0018(11) -0.0007(11)
N3 0.0271(15) 0.0311(15) 0.0275(15) 0.0010(12) 0.0032(12) 0.0036(12)
C1 0.0248(16) 0.0255(16) 0.0174(15) -0.0007(13) 0.0070(13) -0.0017(12)
C2 0.0296(17) 0.0210(15) 0.0179(15) 0.0004(13) 0.0077(13) -0.0014(12)
C3 0.0249(16) 0.0270(17) 0.0178(15) 0.0002(13) 0.0069(13) -0.0027(13)
C4 0.0265(17) 0.0297(17) 0.0236(16) 0.0045(14) 0.0063(13) -0.0021(14)
C5 0.0279(17) 0.0300(18) 0.0261(16) -0.0022(15) 0.0090(13) -0.0038(14)
C6 0.0287(17) 0.0244(16) 0.0250(16) 0.0036(14) 0.0102(13) 0.0001(13)
C7 0.032(2) 0.0303(18) 0.050(2) -0.0030(15) 0.0116(17) -0.0035(17)
C8 0.0235(16) 0.0265(17) 0.0268(17) 0.0063(13) 0.0093(13) 0.0036(13)
C9 0.0206(15) 0.0269(17) 0.0247(16) 0.0055(13) 0.0059(12) 0.0003(13)
C10 0.0220(16) 0.0204(15) 0.0255(16) 0.0053(13) 0.0043(13) -0.0021(13)
C11 0.0243(16) 0.0236(16) 0.0227(16) 0.0045(13) 0.0045(13) 0.0019(13)
C12 0.0283(17) 0.0323(18) 0.0233(16) 0.0038(15) 0.0035(13) 0.0014(14)
C13 0.0255(18) 0.0401(19) 0.0259(17) 0.0004(15) 0.0050(14) -0.0033(15)
C14 0.0236(17) 0.038(2) 0.0307(18) 0.0008(15) 0.0092(14) 0.0008(15)
C15 0.031(2) 0.067(3) 0.031(2) -0.0115(19) 0.0063(16) -0.0041(19)
C16 0.0271(17) 0.0239(16) 0.0195(15) 0.0020(14) 0.0057(13) 0.0018(13)
C17 0.0272(17) 0.0204(15) 0.0232(16) -0.0021(13) 0.0109(13) 0.0030(13)
C18 0.0264(16) 0.0171(14) 0.0211(15) -0.0037(13) 0.0087(13) -0.0001(12)
C19 0.0293(17) 0.0193(16) 0.0258(16) -0.0050(13) 0.0090(13) 0.0008(13)
C20 0.0279(17) 0.0261(17) 0.0304(17) 0.0004(14) 0.0124(14) 0.0013(14)
C21 0.0292(17) 0.0246(17) 0.0236(16) -0.0049(14) 0.0086(14) -0.0019(13)
C22 0.0261(16) 0.0229(16) 0.0237(15) -0.0031(14) 0.0062(13) 0.0015(13)
C23 0.041(2) 0.039(2) 0.0249(17) -0.0006(17) 0.0114(15) -0.0054(15)
C24 0.0227(16) 0.0265(17) 0.0281(17) -0.0001(13) 0.0092(13) -0.0004(13)
C25 0.0170(15) 0.0269(16) 0.0248(16) -0.0028(13) 0.0032(13) -0.0009(13)
C26 0.0179(15) 0.0279(17) 0.0251(16) -0.0012(13) 0.0032(13) -0.0065(13)
C27 0.0169(15) 0.0253(16) 0.0226(15) -0.0005(13) 0.0014(12) -0.0014(13)
C28 0.0202(15) 0.0246(17) 0.0276(16) 0.0010(13) -0.0004(13) 0.0019(13)
C29 0.0224(16) 0.0282(17) 0.0326(17) -0.0019(14) 0.0074(13) -0.0055(15)
C30 0.0209(16) 0.0313(18) 0.0261(16) -0.0042(14) 0.0074(13) -0.0033(14)
C31 0.0342(19) 0.0320(19) 0.037(2) 0.0040(15) 0.0133(16) -0.0040(16)
C32 0.0198(16) 0.0267(16) 0.0240(16) -0.0003(13) -0.0004(13) -0.0010(13)
C33 0.0273(17) 0.0259(16) 0.0177(15) 0.0014(14) 0.0073(13) -0.0007(13)
C34 0.0298(17) 0.0233(17) 0.0247(16) -0.0014(13) 0.0073(14) 0.0008(13)
C35 0.0245(17) 0.0250(16) 0.0326(18) -0.0037(13) 0.0093(14) -0.0019(14)
C36 0.0354(19) 0.0250(17) 0.0277(17) 0.0043(15) 0.0042(14) 0.0070(14)
C37 0.0277(17) 0.0319(18) 0.0223(16) 0.0003(14) 0.0031(13) 0.0017(14)
C38 0.036(2) 0.082(3) 0.039(2) -0.003(2) 0.0098(17) -0.014(2)
C39 0.036(2) 0.043(2) 0.070(3) -0.0002(18) 0.021(2) 0.008(2)

loop_
_atom_type_symbol
_atom_type_description
_atom_type_scat_dispersion_real
_atom_type_scat_dispersion_imag
_atom_type_scat_source
C C 0.0033 0.0016 'International Tables Vol C Tables 4.2.6.8 and 6.1.1.4'
H H 0.0000 0.0000 'International Tables Vol C Tables 4.2.6.8 and 6.1.1.4'
N N 0.0061 0.0033 'International Tables Vol C Tables 4.2.6.8 and 6.1.1.4'
O O 0.0106 0.0060 'International Tables Vol C Tables 4.2.6.8 and 6.1.1.4'
U U -9.6767 9.6646 'International Tables Vol C Tables 4.2.6.8 and 6.1.1.4'

loop_
_geom_angle_atom_site_label_1
_geom_angle_atom_site_label_2
_geom_angle_atom_site_label_3
_geom_angle
O1 U1 O2 85.99(7)
O2 U1 O3 80.28(7)
O3 U1 O4 85.19(8)
O4 U1 O1 108.51(7)
O6 U1 O7 179.58(10)
O7 U1 O1 90.47(8)
O6 U1 O1 89.41(9)
O7 U1 O3 90.31(8)
O6 U1 O3 89.71(8)
O1 U1 O3 166.25(8)
O7 U1 O2 89.73(9)
O6 U1 O2 89.85(8)
O7 U1 O4 91.56(8)
O6 U1 O4 88.87(8)
O2 U1 O4 165.42(8)
C2 O1 U1 126.84(18)
C10 O2 U1 118.84(17)
C18 O3 U1 118.93(17)
C26 O4 U1 129.49(18)
C33 O5 C32 112.3(2)
C38 O8 H8 106.1
C39 O9 H9 107.8
H10A O10 H10B 98.9
C36 N1 C34 113.9(3)
C36 N1 H1 111.9
C34 N1 H1 108.0
C35 N2 H2A 115.3
C35 N2 H2B 108.6
H2A N2 H2B 108.7
C35 N2 H2C 109.1
H2A N2 H2C 108.6
H2B N2 H2C 106.2
C37 N3 H3A 113.8
C37 N3 H3B 116.7
H3A N3 H3B 101.2
C37 N3 H3C 112.3
H3A N3 H3C 108.4
H3B N3 H3C 103.5
C6 C1 C2 119.7(3)
C6 C1 C33 122.0(3)
C2 C1 C33 118.3(3)
O1 C2 C3 121.2(3)
O1 C2 C1 119.1(3)
C3 C2 C1 119.6(3)
C4 C3 C2 118.3(3)
C4 C3 C8 121.2(3)
C2 C3 C8 120.5(3)
C3 C4 C5 123.0(3)
C3 C4 H4 118.5
C5 C4 H4 118.5
C4 C5 C6 117.5(3)
C4 C5 C7 122.1(3)
C6 C5 C7 120.4(3)
C1 C6 C5 121.6(3)
C1 C6 H6 119.2
C5 C6 H6 119.2
C5 C7 H7A 109.5
C5 C7 H7B 109.5
H7A C7 H7B 109.5
C5 C7 H7C 109.5
H7A C7 H7C 109.5
H7B C7 H7C 109.5
C9 C8 C3 114.1(3)
C9 C8 H8A 108.7
C3 C8 H8A 108.7
C9 C8 H8B 108.7
C3 C8 H8B 108.7
H8A C8 H8B 107.6
C14 C9 C10 118.7(3)
C14 C9 C8 119.6(3)
C10 C9 C8 121.7(3)
O2 C10 C9 119.8(3)
O2 C10 C11 119.9(3)
C9 C10 C11 120.2(3)
C12 C11 C10 118.6(3)
C12 C11 C16 119.6(3)
C10 C11 C16 121.8(3)
C11 C12 C13 122.2(3)
C11 C12 H12 118.9
C13 C12 H12 118.9
C14 C13 C12 117.8(3)
C14 C13 C15 121.1(3)
C12 C13 C15 121.1(3)
C13 C14 C9 122.3(3)
C13 C14 H14 118.8
C9 C14 H14 118.8
C13 C15 H15A 109.5
C13 C15 H15B 109.5
H15A C15 H15B 109.5
C13 C15 H15C 109.5
H15A C15 H15C 109.5
H15B C15 H15C 109.5
C17 C16 C11 117.4(3)
C17 C16 H16A 107.9
C11 C16 H16A 107.9
C17 C16 H16B 107.9
C11 C16 H16B 107.9
H16A C16 H16B 107.2
C22 C17 C18 118.6(3)
C22 C17 C16 120.2(3)
C18 C17 C16 121.1(3)
O3 C18 C17 120.5(3)
O3 C18 C19 119.2(3)
C17 C18 C19 120.3(3)
C20 C19 C18 118.5(3)
C20 C19 C24 121.0(3)
C18 C19 C24 120.6(3)
C19 C20 C21 122.5(3)
C19 C20 H20 118.8
C21 C20 H20 118.8
C22 C21 C20 117.6(3)
C22 C21 C23 120.9(3)
C20 C21 C23 121.5(3)
C21 C22 C17 122.5(3)
C21 C22 H22 118.7
C17 C22 H22 118.7
C21 C23 H23A 109.5
C21 C23 H23B 109.5
H23A C23 H23B 109.5
C21 C23 H23C 109.5
H23A C23 H23C 109.5
H23B C23 H23C 109.5
C25 C24 C19 113.5(3)
C25 C24 H24A 108.9
C19 C24 H24A 108.9
C25 C24 H24B 108.9
C19 C24 H24B 108.9
H24A C24 H24B 107.7
C30 C25 C26 117.8(3)
C30 C25 C24 120.3(3)
C26 C25 C24 121.8(3)
O4 C26 C25 121.2(3)
O4 C26 C27 119.2(3)
C25 C26 C27 119.7(3)
C28 C27 C26 119.8(3)
C28 C27 C32 121.7(3)
C26 C27 C32 118.4(3)
C29 C28 C27 121.3(3)
C29 C28 H28 119.3
C27 C28 H28 119.3
C28 C29 C30 117.6(3)
C28 C29 C31 121.4(3)
C30 C29 C31 121.0(3)
C29 C30 C25 123.7(3)
C29 C30 H30 118.2
C25 C30 H30 118.2
C29 C31 H31A 109.5
C29 C31 H31B 109.5
H31A C31 H31B 109.5
C29 C31 H31C 109.5
H31A C31 H31C 109.5
H31B C31 H31C 109.5
O5 C32 C27 108.6(2)
O5 C32 H32A 110.0
C27 C32 H32A 110.0
O5 C32 H32B 110.0
C27 C32 H32B 110.0
H32A C32 H32B 108.3
O5 C33 C1 109.0(2)
O5 C33 H33A 109.9
C1 C33 H33A 109.9
O5 C33 H33B 109.9
C1 C33 H33B 109.9
H33A C33 H33B 108.3
N1 C34 C35 109.1(3)
N1 C34 H34A 109.9
C35 C34 H34A 109.9
N1 C34 H34B 109.9
C35 C34 H34B 109.9
H34A C34 H34B 108.3
N2 C35 C34 110.2(3)
N2 C35 H35A 109.6
C34 C35 H35A 109.6
N2 C35 H35B 109.6
C34 C35 H35B 109.6
H35A C35 H35B 108.1
N1 C36 C37 110.7(3)
N1 C36 H36A 109.5
C37 C36 H36A 109.5
N1 C36 H36B 109.5
C37 C36 H36B 109.5
H36A C36 H36B 108.1
N3 C37 C36 110.4(3)
N3 C37 H37A 109.6
C36 C37 H37A 109.6
N3 C37 H37B 109.6
C36 C37 H37B 109.6
H37A C37 H37B 108.1
O8 C38 H38A 109.5
O8 C38 H38B 109.5
H38A C38 H38B 109.5
O8 C38 H38C 109.5
H38A C38 H38C 109.5
H38B C38 H38C 109.5
O9 C39 H39A 109.5
O9 C39 H39B 109.5
H39A C39 H39B 109.5
O9 C39 H39C 109.5
H39A C39 H39C 109.5
H39B C39 H39C 109.5

loop_
_geom_bond_atom_site_label_1
_geom_bond_atom_site_label_2
_geom_bond_distance
U1 O1 2.263(2)
U1 O2 2.267(2)
U1 O3 2.267(2)
U1 O4 2.282(2)
U1 O6 1.801(2)
U1 O7 1.785(2)
O1 C2 1.349(4)
O2 C10 1.359(4)
O3 C18 1.356(3)
O4 C26 1.350(4)
O5 C33 1.440(4)
O5 C32 1.445(4)
O8 C38 1.410(4)
O8 H8 0.8684
O9 C39 1.411(4)
O9 H9 0.8273
O10 H10A 0.9472
O10 H10B 0.8444
N1 C36 1.464(4)
N1 C34 1.466(4)
N1 H1 0.9006
N2 C35 1.491(4)
N2 H2A 0.8813
N2 H2B 0.8689
N2 H2C 0.9215
N3 C37 1.496(4)
N3 H3A 0.9625
N3 H3B 0.8148
N3 H3C 0.9705
C1 C6 1.384(4)
C1 C2 1.412(4)
C1 C33 1.498(4)
C2 C3 1.411(4)
C3 C4 1.388(4)
C3 C8 1.531(4)
C4 C5 1.395(4)
C4 H4 0.9300
C5 C6 1.399(4)
C5 C7 1.510(4)
C6 H6 0.9300
C7 H7A 0.9600
C7 H7B 0.9600
C7 H7C 0.9600
C8 C9 1.528(4)
C8 H8A 0.9700
C8 H8B 0.9700
C9 C14 1.394(4)
C9 C10 1.401(4)
C10 C11 1.412(4)
C11 C12 1.392(4)
C11 C16 1.528(4)
C12 C13 1.392(5)
C12 H12 0.9300
C13 C14 1.390(5)
C13 C15 1.511(5)
C14 H14 0.9300
C15 H15A 0.9600
C15 H15B 0.9600
C15 H15C 0.9600
C16 C17 1.521(4)
C16 H16A 0.9700
C16 H16B 0.9700
C17 C22 1.393(4)
C17 C18 1.410(4)
C18 C19 1.417(4)
C19 C20 1.388(4)
C19 C24 1.523(4)
C20 C21 1.400(4)
C20 H20 0.9300
C21 C22 1.391(4)
C21 C23 1.508(4)
C22 H22 0.9300
C23 H23A 0.9600
C23 H23B 0.9600
C23 H23C 0.9600
C24 C25 1.517(4)
C24 H24A 0.9700
C24 H24B 0.9700
C25 C30 1.391(4)
C25 C26 1.407(4)
C26 C27 1.414(4)
C27 C28 1.394(4)
C27 C32 1.493(4)
C28 C29 1.389(5)
C28 H28 0.9300
C29 C30 1.390(4)
C29 C31 1.515(4)
C30 H30 0.9300
C31 H31A 0.9600
C31 H31B 0.9600
C31 H31C 0.9600
C32 H32A 0.9700
C32 H32B 0.9700
C33 H33A 0.9700
C33 H33B 0.9700
C34 C35 1.507(4)
C34 H34A 0.9700
C34 H34B 0.9700
C35 H35A 0.9700
C35 H35B 0.9700
C36 C37 1.511(4)
C36 H36A 0.9700
C36 H36B 0.9700
C37 H37A 0.9700
C37 H37B 0.9700
C38 H38A 0.9600
C38 H38B 0.9600
C38 H38C 0.9600
C39 H39A 0.9600
C39 H39B 0.9600
C39 H39C 0.9600

loop_
_geom_hbond_atom_site_label_D
_geom_hbond_atom_site_label_H
_geom_hbond_atom_site_label_A
_geom_hbond_site_symmetry_A
_geom_hbond_distance_DH
_geom_hbond_distance_HA
_geom_hbond_distance_DA
_geom_hbond_angle_DHA
O8 H8 O1 . 0.87 1.88 2.745(3) 177
O9 H9 O4 . 0.83 1.87 2.688(3) 170
O10 H10A O3 . 0.95 1.81 2.715(3) 160
N2 H2B N1 . 0.87 2.37 2.834(4) 114
N2 H2A O7 . 0.88 2.60 2.975(3) 106
N2 H2A O5 . 0.88 2.16 3.034(3) 173
N2 H2C O2 2_655 0.92 1.88 2.788(3) 169
N2 H2B O10 2_655 0.87 2.21 3.000(4) 151
N3 H3A N1 . 0.96 2.56 2.929(4) 103
N3 H3C O6 2_655 0.97 2.61 2.950(3) 101
N3 H3B O8 4_676 0.81 2.16 2.797(4) 136
N3 H3C O9 2_655 0.97 1.85 2.816(4) 170
N3 H3A O10 2_655 0.96 1.96 2.883(3) 160
O10 H10b Cg 2_645 0.84 2.67 3.47 160
